data_2218265
loop_
_publ_author_name
'Nirmala, M'
'Sreekanth, B. R.'
'Vishweshwar, Peddy'
'Moses Babu, J.'
'Anjaneyulu, Y'

_publ_section_title
;
 (3<i>S</i>,4<i>R</i>)-4-(4-Fluorophenyl)-3-(hydroxymethyl)piperidinium
 chloride
;
_journal_coeditor_code TK2259
_journal_issue 5
_journal_name_full 'Acta Crystallographica Section E'
_journal_page_first o800
_journal_paper_doi 10.1107/S1600536808008593
_journal_volume 64
_journal_year 2008
_chemical_formula_iupac 'C12 H17 F N O +, Cl -'
_chemical_formula_moiety 'C12 H17 F N O +, Cl -'
_chemical_formula_sum 'C12 H17 Cl F N O'
_chemical_formula_weight 245.72
_chemical_name_systematic
;(3<i>S</i>,4<i>R</i>)-4-(4-Fluorophenyl)-3-(hydroxymethyl)piperidinium
 chloride
;
_space_group_IT_number 4
_symmetry_cell_setting monoclinic
_symmetry_space_group_name_Hall 'P 2yb'
_symmetry_space_group_name_H-M 'P 1 21 1'
_cell_angle_alpha 90
_cell_angle_beta 95.505(5)
_cell_angle_gamma 90
_cell_formula_units_Z 2
_cell_length_a 7.697(4)
_cell_length_b 5.958(3)
_cell_length_c 13.393(8)
_cell_measurement_reflns_used 3399
_cell_measurement_temperature 298
_cell_measurement_theta_max 27.4
_cell_measurement_theta_min 1.5
_cell_volume 611.4(6)
_computing_cell_refinement 'CrystalClear (Pflugrath, 1999)'
_computing_data_collection 'CrystalClear (Pflugrath, 1999)'
_computing_data_reduction 'CrystalStructure (Rigaku/MSC, 2006)'
_computing_molecular_graphics 'X-SEED (Barbour, 2001)'
_computing_publication_material 'CrystalStructure (Rigaku/MSC, 2006)'
_computing_structure_refinement 'SHELXL97 (Sheldrick, 2008)'
_computing_structure_solution 'SHELXS97 (Sheldrick, 2008)'
_diffrn_detector_area_resol_mean 7.31
_diffrn_measured_fraction_theta_full 0.971
_diffrn_measured_fraction_theta_max 0.971
_diffrn_measurement_device_type 'Rigaku Mercury'
_diffrn_measurement_method \w
_diffrn_radiation_type 'Mo K\a'
_diffrn_radiation_wavelength 0.71070
_diffrn_reflns_av_R_equivalents 0.036
_diffrn_reflns_limit_h_max 9
_diffrn_reflns_limit_h_min -9
_diffrn_reflns_limit_k_max 7
_diffrn_reflns_limit_k_min -5
_diffrn_reflns_limit_l_max 17
_diffrn_reflns_limit_l_min -17
_diffrn_reflns_number 6813
_diffrn_reflns_theta_full 27.4
_diffrn_reflns_theta_max 27.4
_exptl_absorpt_coefficient_mu 0.304
_exptl_absorpt_correction_T_max 0.939
_exptl_absorpt_correction_T_min 0.863
_exptl_absorpt_correction_type multi-scan
_exptl_absorpt_process_details '(Jacobson, 1998)'
_exptl_crystal_colour colorless
_exptl_crystal_density_diffrn 1.335
_exptl_crystal_density_method 'not measured'
_exptl_crystal_description block
_exptl_crystal_F_000 260.00
_exptl_crystal_size_max 0.50
_exptl_crystal_size_mid 0.40
_exptl_crystal_size_min 0.20
_refine_diff_density_max 0.54
_refine_diff_density_min -0.37
_refine_ls_abs_structure_details 'Flack (1983), 938 Friedel Pairs'
_refine_ls_abs_structure_Flack -0.11(13)
_refine_ls_extinction_method none
_refine_ls_goodness_of_fit_ref 1.133
_refine_ls_hydrogen_treatment mixed
_refine_ls_number_parameters 158
_refine_ls_number_reflns 2421
_refine_ls_number_restraints 0
_refine_ls_R_factor_gt 0.065
_refine_ls_shift/su_max 0.006
_refine_ls_structure_factor_coef Fsqd
_refine_ls_weighting_details 'w = 1/[\s^2^(Fo^2^)+(0.1198P)^2^+0.1259P] where P=(Fo^2^+2Fc^2^)/3'
_refine_ls_weighting_scheme calc
_refine_ls_wR_factor_ref 0.203
_reflns_number_gt 2163
_reflns_number_total 2421
_reflns_threshold_expression F^2^>2\s(F^2^)
_cod_data_source_file tk2259.cif
_cod_data_source_block I
_cod_original_sg_symbol_H-M 'P 21'
_cod_original_formula_sum 'C12 H17 Cl F N O '
_cod_database_code 2218265
_cod_database_fobs_code 2218265

loop_
_symmetry_equiv_pos_site_id
_symmetry_equiv_pos_as_xyz
1 +X,+Y,+Z
2 -X,1/2+Y,-Z

loop_
_atom_site_aniso_label
_atom_site_aniso_U_11
_atom_site_aniso_U_22
_atom_site_aniso_U_33
_atom_site_aniso_U_12
_atom_site_aniso_U_13
_atom_site_aniso_U_23
F1 0.0734(18) 0.145(3) 0.120(2) 0.001(2) 0.0353(17) -0.061(2)
O1 0.0611(19) 0.076(2) 0.094(2) -0.0245(16) -0.0043(17) 0.0047(18)
N1 0.0510(15) 0.0604(19) 0.0638(17) -0.0101(18) 0.0179(13) -0.010(2)
C1 0.050(2) 0.095(4) 0.078(2) -0.005(2) 0.0143(19) -0.031(2)
C2 0.065(2) 0.066(2) 0.097(3) 0.009(2) 0.002(2) -0.026(2)
C3 0.064(2) 0.057(2) 0.074(2) 0.0021(19) 0.0046(19) -0.002(2)
C4 0.0491(17) 0.0488(19) 0.0537(17) -0.0014(15) 0.0063(14) -0.0020(15)
C5 0.0510(17) 0.069(2) 0.0563(18) -0.0044(18) 0.0103(14) 0.0036(19)
C6 0.058(2) 0.097(4) 0.062(2) -0.010(2) 0.0187(16) -0.010(2)
C7 0.0420(14) 0.0472(16) 0.0491(15) -0.0047(16) 0.0056(11) -0.0011(16)
C8 0.0494(16) 0.052(2) 0.0494(16) -0.0049(14) 0.0024(12) 0.0050(14)
C9 0.055(2) 0.060(2) 0.0492(17) -0.0112(15) 0.0088(14) -0.0045(15)
C10 0.0421(15) 0.070(2) 0.0624(19) -0.004(2) 0.0035(13) -0.011(2)
C11 0.0438(17) 0.067(2) 0.0523(17) -0.0049(16) 0.0025(13) -0.0104(18)
C12 0.052(2) 0.072(3) 0.057(2) -0.0043(17) -0.0006(15) 0.0019(18)
Cl1 0.0573(4) 0.0551(5) 0.0682(5) -0.0063(4) 0.0106(3) -0.0025(4)

loop_
_atom_site_type_symbol
_atom_site_label
_atom_site_fract_x
_atom_site_fract_y
_atom_site_fract_z
_atom_site_U_iso_or_equiv
_atom_site_thermal_displace_type
_atom_site_calc_flag
_atom_site_refinement_flags
_atom_site_occupancy
F F1 -0.4169(4) 1.0551(8) 0.5003(3) 0.1111(13) Uani . . 1.000
O O1 -0.1239(4) 0.4486(7) 0.1385(3) 0.0778(11) Uani . . 1.000
N N1 0.3679(4) 0.7472(8) 0.1251(2) 0.0576(10) Uani . . 1.000
C C1 -0.2900(5) 0.9849(10) 0.4441(4) 0.0738(16) Uani . . 1.000
C C2 -0.2390(6) 1.1230(9) 0.3728(4) 0.0764(14) Uani . . 1.000
C C3 -0.1118(5) 1.0490(8) 0.3135(3) 0.0651(12) Uani . . 1.000
C C4 -0.0374(4) 0.8397(6) 0.3271(2) 0.0505(10) Uani . . 1.000
C C5 -0.0914(5) 0.7080(9) 0.4028(2) 0.0584(11) Uani . . 1.000
C C6 -0.2175(5) 0.7774(10) 0.4632(3) 0.0715(16) Uani . . 1.000
C C7 0.0988(3) 0.7497(7) 0.2628(2) 0.0460(9) Uani . . 1.000
C C8 0.0506(4) 0.7783(6) 0.1502(2) 0.0504(10) Uani . . 1.000
C C9 0.1889(4) 0.6685(7) 0.0934(2) 0.0545(11) Uani . . 1.000
C C10 0.4156(4) 0.7361(10) 0.2348(2) 0.0583(10) Uani . . 1.000
C C11 0.2796(4) 0.8529(7) 0.2909(2) 0.0545(10) Uani . . 1.000
C C12 -0.1260(5) 0.6790(8) 0.1137(3) 0.0607(14) Uani . . 1.000
Cl Cl1 0.50505(12) 0.23916(19) 0.10014(7) 0.0599(3) Uani . . 1.000
H H1 -0.216(9) 0.388(14) 0.144(5) 0.11(2) Uiso d . 1.000
H H2 -0.28790 1.26510 0.36350 0.0910 Uiso calc R 1.000
H H3 -0.07640 1.14260 0.26370 0.0780 Uiso calc R 1.000
H H5 -0.04120 0.56700 0.41370 0.0700 Uiso calc R 1.000
H H6 -0.25160 0.68700 0.51450 0.0860 Uiso calc R 1.000
H H7 0.10910 0.58820 0.27590 0.0550 Uiso calc R 1.000
H H8 0.04830 0.93910 0.13470 0.0600 Uiso calc R 1.000
H H11 0.432(6) 0.658(9) 0.099(3) 0.062(14) Uiso d . 1.000
H H12 0.378(10) 0.869(7) 0.095(5) 0.12(2) Uiso d . 1.000
H H91 0.18390 0.50730 0.10290 0.0650 Uiso calc R 1.000
H H92 0.16270 0.69860 0.02230 0.0650 Uiso calc R 1.000
H H101 0.52820 0.80710 0.25100 0.0700 Uiso calc R 1.000
H H102 0.42530 0.58030 0.25570 0.0700 Uiso calc R 1.000
H H111 0.27690 1.01140 0.27430 0.0650 Uiso calc R 1.000
H H112 0.31030 0.83830 0.36250 0.0650 Uiso calc R 1.000
H H121 -0.21760 0.75500 0.14550 0.0730 Uiso calc R 1.000
H H122 -0.14830 0.69780 0.04160 0.0730 Uiso calc R 1.000

loop_
_atom_type_symbol
_atom_type_description
_atom_type_scat_dispersion_real
_atom_type_scat_dispersion_imag
_atom_type_scat_source
C C 0.003 0.002
;
International Tables for Crystallography
(1992, Vol. C, Tables 4.2.6.8 and 6.1.1.4)
;
H H 0.000 0.000
;
International Tables for Crystallography
(1992, Vol. C, Table 6.1.1.4)
;
Cl Cl 0.148 0.159
;
International Tables for Crystallography
(1992, Vol. C, Tables 4.2.6.8 and 6.1.1.4)
;
F F 0.017 0.010
;
International Tables for Crystallography
(1992, Vol. C, Tables 4.2.6.8 and 6.1.1.4)
;
N N 0.006 0.003
;
International Tables for Crystallography
(1992, Vol. C, Tables 4.2.6.8 and 6.1.1.4)
;
O O 0.011 0.006
;
International Tables for Crystallography
(1992, Vol. C, Tables 4.2.6.8 and 6.1.1.4)
;

loop_
_geom_angle_atom_site_label_1
_geom_angle_atom_site_label_2
_geom_angle_atom_site_label_3
_geom_angle
_geom_angle_publ_flag
C12 O1 H1 118(6) no
C9 N1 C10 114.0(3) no
C9 N1 H12 105(5) no
C10 N1 H11 107(3) no
H11 N1 H12 106(6) no
C10 N1 H12 119(5) no
C9 N1 H11 105(3) no
F1 C1 C2 118.7(5) no
F1 C1 C6 118.5(5) no
C2 C1 C6 122.8(4) no
C1 C2 C3 118.7(5) no
C2 C3 C4 121.2(4) no
C3 C4 C7 123.1(3) no
C5 C4 C7 119.4(3) no
C3 C4 C5 117.5(3) no
C4 C5 C6 122.5(5) no
C1 C6 C5 117.1(4) no
C8 C7 C11 109.0(2) no
C4 C7 C11 112.3(3) no
C4 C7 C8 113.9(2) no
C9 C8 C12 108.7(3) no
C7 C8 C9 109.4(2) no
C7 C8 C12 113.5(3) no
N1 C9 C8 113.5(3) no
N1 C10 C11 110.7(3) no
C7 C11 C10 110.4(3) no
O1 C12 C8 108.3(3) no
C1 C2 H2 121.00 no
C3 C2 H2 121.00 no
C2 C3 H3 119.00 no
C4 C3 H3 119.00 no
C4 C5 H5 119.00 no
C6 C5 H5 119.00 no
C1 C6 H6 121.00 no
C5 C6 H6 121.00 no
C4 C7 H7 107.00 no
C8 C7 H7 107.00 no
C11 C7 H7 107.00 no
C7 C8 H8 108.00 no
C9 C8 H8 108.00 no
C12 C8 H8 108.00 no
N1 C9 H91 109.00 no
N1 C9 H92 109.00 no
C8 C9 H91 109.00 no
C8 C9 H92 109.00 no
H91 C9 H92 108.00 no
N1 C10 H101 109.00 no
N1 C10 H102 109.00 no
C11 C10 H101 109.00 no
C11 C10 H102 110.00 no
H101 C10 H102 108.00 no
C7 C11 H111 110.00 no
C7 C11 H112 110.00 no
C10 C11 H111 110.00 no
C10 C11 H112 110.00 no
H111 C11 H112 108.00 no
O1 C12 H121 110.00 no
O1 C12 H122 110.00 no
C8 C12 H121 110.00 no
C8 C12 H122 110.00 no
H121 C12 H122 108.00 no

loop_
_geom_bond_atom_site_label_1
_geom_bond_atom_site_label_2
_geom_bond_distance
_geom_bond_publ_flag
F1 C1 1.355(6) no
O1 C12 1.412(6) no
O1 H1 0.81(7) no
N1 C10 1.481(4) no
N1 C9 1.479(5) no
N1 H12 0.84(5) no
N1 H11 0.83(5) no
C1 C6 1.370(8) no
C1 C2 1.347(8) no
C2 C3 1.390(6) no
C3 C4 1.377(6) no
C4 C5 1.377(5) no
C4 C7 1.517(4) no
C5 C6 1.385(6) no
C7 C11 1.535(4) no
C7 C8 1.528(4) no
C8 C9 1.515(5) no
C8 C12 1.520(5) no
C10 C11 1.515(5) no
C2 H2 0.9300 no
C3 H3 0.9300 no
C5 H5 0.9300 no
C6 H6 0.9300 no
C7 H7 0.9800 no
C8 H8 0.9800 no
C9 H91 0.9700 no
C9 H92 0.9700 no
C10 H101 0.9700 no
C10 H102 0.9700 no
C11 H111 0.9700 no
C11 H112 0.9700 no
C12 H121 0.9700 no
C12 H122 0.9700 no

loop_
_geom_hbond_atom_site_label_D
_geom_hbond_atom_site_label_H
_geom_hbond_atom_site_label_A
_geom_hbond_site_symmetry_A
_geom_hbond_distance_DH
_geom_hbond_distance_HA
_geom_hbond_distance_DA
_geom_hbond_angle_DHA
_geom_hbond_publ_flag
O1 H1 Cl1 1_455 0.81(7) 2.35(7) 3.114(4) 160(6) yes
N1 H11 Cl1 . 0.83(5) 2.56(5) 3.234(5) 140(4) yes
N1 H12 Cl1 1_565 0.84(5) 2.41(5) 3.144(5) 147(6) yes

loop_
_geom_torsion_atom_site_label_1
_geom_torsion_atom_site_label_2
_geom_torsion_atom_site_label_3
_geom_torsion_atom_site_label_4
_geom_torsion
_geom_torsion_publ_flag
C10 N1 C9 C8 51.5(5) no
C9 N1 C10 C11 -52.1(6) no
F1 C1 C2 C3 -178.5(4) no
C6 C1 C2 C3 2.4(8) no
F1 C1 C6 C5 178.4(4) no
C2 C1 C6 C5 -2.5(7) no
C1 C2 C3 C4 -0.5(7) no
C2 C3 C4 C5 -1.1(6) no
C2 C3 C4 C7 178.6(4) no
C3 C4 C5 C6 1.0(5) no
C7 C4 C5 C6 -178.8(3) no
C3 C4 C7 C8 -48.1(5) no
C3 C4 C7 C11 76.5(4) no
C5 C4 C7 C8 131.7(3) no
C5 C4 C7 C11 -103.8(4) no
C4 C5 C6 C1 0.8(6) no
C4 C7 C8 C9 -176.0(3) no
C4 C7 C8 C12 -54.5(4) no
C11 C7 C8 C9 57.7(4) no
C11 C7 C8 C12 179.3(3) no
C4 C7 C11 C10 172.4(3) no
C8 C7 C11 C10 -60.4(4) no
C7 C8 C9 N1 -53.7(4) no
C12 C8 C9 N1 -178.2(3) no
C7 C8 C12 O1 -58.0(4) no
C9 C8 C12 O1 64.0(4) no
N1 C10 C11 C7 56.7(5) no

loop_
_cod_related_entry_id
_cod_related_entry_database
_cod_related_entry_code
1 ChemSpider 30655482
